data_4062813
loop_
_publ_author_name
'Jes&#x009C;s R. Berenguer'
'Mar&#x0092;a Bernechea'
'Juan Forni&#x008E;s'
'Ana Garc&#x0092;a'
'Elena Lalinde'

_publ_section_title
;
(p-cymene)Ruthenium(II)(diphenylphosphino)alkyne Complexes: Preparation
of (m-Cl)(m-PPh2CCR) Bridged Ru/Pt Heterobimetallic Complexes.
;
_journal_name_full Organometallics
_journal_paper_doi 10.1021/om049676j
_journal_year 2004
_chemical_formula_sum 'C31 H31 Cl2 P Ru'
_chemical_formula_weight 606.5
_space_group_IT_number 2
_symmetry_cell_setting triclinic
_symmetry_space_group_name_Hall '-P 1'
_symmetry_space_group_name_H-M 'P -1'
_cell_angle_alpha 94.2310(10)
_cell_angle_beta 100.5360(10)
_cell_angle_gamma 99.1860(10)
_cell_formula_units_Z 2
_cell_length_a 9.3190(2)
_cell_length_b 11.7550(2)
_cell_length_c 12.9270(3)
_cell_measurement_temperature 173.0(10)
_cell_volume 1366.60(5)
_diffrn_ambient_temperature 173.0(10)
_exptl_crystal_density_diffrn 1.474
_cod_database_code 4062813

loop_
_symmetry_equiv_pos_as_xyz
'x, y, z'
'-x, -y, -z'

loop_
_atom_site_label
_atom_site_type_symbol
_atom_site_fract_x
_atom_site_fract_y
_atom_site_fract_z
_atom_site_U_iso_or_equiv
_atom_site_adp_type
_atom_site_occupancy
_atom_site_symmetry_multiplicity
_atom_site_calc_flag
_atom_site_refinement_flags
_atom_site_disorder_assembly
_atom_site_disorder_group
Ru1 Ru 0.054057(19) 0.807781(14) 0.384482(13) 0.01942(6) Uani 1 1 d . . .
P1 P 0.00378(6) 0.70385(5) 0.21761(4) 0.01932(12) Uani 1 1 d . . .
Cl1 Cl -0.18687(6) 0.85759(5) 0.33124(4) 0.02759(13) Uani 1 1 d . . .
Cl2 Cl 0.15557(7) 0.97194(5) 0.30293(4) 0.02846(13) Uani 1 1 d . . .
C1 C -0.1216(3) 0.5737(2) 0.21249(18) 0.0257(5) Uani 1 1 d . . .
C2 C -0.1939(3) 0.4797(2) 0.21256(18) 0.0279(5) Uani 1 1 d . . .
C3 C -0.2702(3) 0.3630(2) 0.20842(19) 0.0284(5) Uani 1 1 d . . .
C4 C -0.3857(3) 0.3341(2) 0.26113(19) 0.0328(6) Uani 1 1 d . . .
H4 H -0.4183 0.3918 0.2992 0.039 Uiso 1 1 calc R . .
C5 C -0.4527(3) 0.2190(2) 0.25692(19) 0.0352(6) Uani 1 1 d . . .
H5 H -0.5303 0.2007 0.2923 0.042 Uiso 1 1 calc R . .
C6 C -0.4069(3) 0.1311(2) 0.2016(2) 0.0343(6) Uani 1 1 d . . .
C7 C -0.2934(3) 0.1614(2) 0.1487(3) 0.0554(9) Uani 1 1 d . . .
H7 H -0.2612 0.1036 0.1104 0.066 Uiso 1 1 calc R . .
C8 C -0.2262(3) 0.2746(2) 0.1508(3) 0.0533(9) Uani 1 1 d . . .
H8 H -0.1507 0.2924 0.1134 0.064 Uiso 1 1 calc R . .
C9 C -0.4786(3) 0.0070(2) 0.1986(3) 0.0488(8) Uani 1 1 d . . .
H9A H -0.5254 -0.0225 0.1271 0.073 Uiso 1 1 calc R . .
H9B H -0.5517 0.002 0.2424 0.073 Uiso 1 1 calc R . .
H9C H -0.4046 -0.0378 0.2243 0.073 Uiso 1 1 calc R . .
C10 C -0.0788(2) 0.76697(18) 0.10133(16) 0.0220(5) Uani 1 1 d . . .
C11 C -0.2298(3) 0.7617(2) 0.07708(18) 0.0284(5) Uani 1 1 d . . .
H11 H -0.2888 0.7261 0.1204 0.034 Uiso 1 1 calc R . .
C12 C -0.2950(3) 0.8084(2) -0.01047(19) 0.0353(6) Uani 1 1 d . . .
H12 H -0.3973 0.8044 -0.0259 0.042 Uiso 1 1 calc R . .
C13 C -0.2078(3) 0.8614(2) -0.07559(19) 0.0342(6) Uani 1 1 d . . .
H13 H -0.2513 0.8925 -0.1351 0.041 Uiso 1 1 calc R . .
C14 C -0.0569(3) 0.8676(2) -0.05171(19) 0.0337(6) Uani 1 1 d . . .
H14 H 0.0017 0.903 -0.0954 0.04 Uiso 1 1 calc R . .
C15 C 0.0090(3) 0.8216(2) 0.03697(18) 0.0286(5) Uani 1 1 d . . .
H15 H 0.1115 0.8273 0.0533 0.034 Uiso 1 1 calc R . .
C16 C 0.1621(2) 0.65051(18) 0.17946(17) 0.0223(5) Uani 1 1 d . . .
C17 C 0.2995(3) 0.7225(2) 0.2047(2) 0.0331(6) Uani 1 1 d . . .
H17 H 0.3079 0.7965 0.2386 0.04 Uiso 1 1 calc R . .
C18 C 0.4243(3) 0.6857(2) 0.1800(2) 0.0423(7) Uani 1 1 d . . .
H18 H 0.516 0.7347 0.1975 0.051 Uiso 1 1 calc R . .
C19 C 0.4118(3) 0.5757(2) 0.1292(2) 0.0417(7) Uani 1 1 d . . .
H19 H 0.4953 0.5501 0.1131 0.05 Uiso 1 1 calc R . .
C20 C 0.2757(3) 0.5046(2) 0.1027(2) 0.0451(7) Uani 1 1 d . . .
H20 H 0.2673 0.4312 0.0675 0.054 Uiso 1 1 calc R . .
C21 C 0.1510(3) 0.5407(2) 0.1278(2) 0.0343(6) Uani 1 1 d . . .
H21 H 0.0596 0.4914 0.11 0.041 Uiso 1 1 calc R . .
C22 C 0.4265(3) 0.8365(3) 0.4621(2) 0.0423(7) Uani 1 1 d . . .
H22A H 0.4959 0.8545 0.5282 0.064 Uiso 1 1 calc R . .
H22B H 0.4286 0.9038 0.4242 0.064 Uiso 1 1 calc R . .
H22C H 0.4529 0.7747 0.4206 0.064 Uiso 1 1 calc R . .
C23 C 0.2729(3) 0.7994(2) 0.48266(18) 0.0290(5) Uani 1 1 d . . .
C24 C 0.2048(3) 0.8793(2) 0.53811(17) 0.0293(5) Uani 1 1 d . . .
H24 H 0.2568 0.9539 0.561 0.035 Uiso 1 1 calc R . .
C25 C 0.0645(3) 0.8484(2) 0.55830(17) 0.0275(5) Uani 1 1 d . . .
H25 H 0.0247 0.902 0.5958 0.033 Uiso 1 1 calc R . .
C26 C -0.0216(3) 0.7353(2) 0.52271(17) 0.0265(5) Uani 1 1 d . . .
C27 C 0.0449(3) 0.65436(19) 0.46955(17) 0.0264(5) Uani 1 1 d . . .
H27 H -0.0067 0.5795 0.4473 0.032 Uiso 1 1 calc R . .
C28 C 0.1902(3) 0.6871(2) 0.45007(18) 0.0291(5) Uani 1 1 d . . .
H28 H 0.232 0.633 0.4148 0.035 Uiso 1 1 calc R . .
C29 C -0.1755(3) 0.7064(2) 0.5463(2) 0.0340(6) Uani 1 1 d . . .
H29 H -0.2199 0.7764 0.5414 0.041 Uiso 1 1 calc R . .
C30 C -0.1597(4) 0.6778(3) 0.6609(2) 0.0525(8) Uani 1 1 d . . .
H30A H -0.1107 0.6121 0.6692 0.079 Uiso 1 1 calc R . .
H30B H -0.2562 0.66 0.6781 0.079 Uiso 1 1 calc R . .
H30C H -0.1022 0.7432 0.7073 0.079 Uiso 1 1 calc R . .
C31 C -0.2788(3) 0.6102(2) 0.4700(2) 0.0424(7) Uani 1 1 d . . .
H31A H -0.2871 0.6314 0.3991 0.064 Uiso 1 1 calc R . .
H31B H -0.375 0.5988 0.4883 0.064 Uiso 1 1 calc R . .
H31C H -0.2394 0.5396 0.4744 0.064 Uiso 1 1 calc R . .

loop_
_atom_site_aniso_label
_atom_site_aniso_U_11
_atom_site_aniso_U_22
_atom_site_aniso_U_33
_atom_site_aniso_U_23
_atom_site_aniso_U_13
_atom_site_aniso_U_12
Ru1 0.02395(10) 0.01676(10) 0.01912(10) 0.00245(6) 0.00498(7) 0.00725(7)
P1 0.0195(3) 0.0179(3) 0.0209(3) 0.0013(2) 0.0051(2) 0.0032(2)
Cl1 0.0273(3) 0.0289(3) 0.0288(3) 0.0026(2) 0.0046(2) 0.0126(2)
Cl2 0.0359(3) 0.0200(3) 0.0314(3) 0.0054(2) 0.0111(2) 0.0042(2)
C1 0.0253(12) 0.0250(13) 0.0268(12) 0.0004(9) 0.0064(10) 0.0035(10)
C2 0.0264(13) 0.0291(13) 0.0287(13) 0.0015(10) 0.0078(10) 0.0038(10)
C3 0.0238(12) 0.0257(13) 0.0329(13) 0.0017(10) 0.0043(10) -0.0017(10)
C4 0.0334(14) 0.0329(14) 0.0293(13) 0.0009(10) 0.0061(11) -0.0014(11)
C5 0.0272(13) 0.0432(16) 0.0315(14) 0.0107(11) 0.0042(11) -0.0060(11)
C6 0.0209(12) 0.0268(13) 0.0502(16) 0.0125(11) -0.0057(11) -0.0002(10)
C7 0.0385(17) 0.0248(15) 0.107(3) -0.0077(15) 0.0330(18) 0.0022(12)
C8 0.0385(17) 0.0317(16) 0.093(3) -0.0075(15) 0.0389(17) -0.0071(12)
C9 0.0289(15) 0.0270(14) 0.087(2) 0.0222(14) -0.0016(15) 0.0015(11)
C10 0.0255(12) 0.0203(11) 0.0199(11) -0.0014(8) 0.0051(9) 0.0039(9)
C11 0.0238(12) 0.0360(14) 0.0262(12) 0.0029(10) 0.0072(10) 0.0054(10)
C12 0.0266(13) 0.0485(16) 0.0309(14) 0.0023(11) 0.0008(11) 0.0136(12)
C13 0.0394(15) 0.0386(15) 0.0256(13) 0.0082(10) 0.0011(11) 0.0141(12)
C14 0.0365(15) 0.0362(15) 0.0313(14) 0.0101(11) 0.0108(11) 0.0070(11)
C15 0.0259(13) 0.0296(13) 0.0314(13) 0.0050(10) 0.0086(10) 0.0042(10)
C16 0.0240(12) 0.0208(11) 0.0233(11) 0.0018(8) 0.0058(9) 0.0067(9)
C17 0.0297(14) 0.0232(13) 0.0466(15) -0.0056(10) 0.0149(12) 0.0011(10)
C18 0.0249(14) 0.0412(16) 0.0604(19) -0.0088(13) 0.0193(13) -0.0012(11)
C19 0.0328(15) 0.0426(16) 0.0552(18) -0.0040(13) 0.0189(13) 0.0149(12)
C20 0.0475(18) 0.0303(15) 0.0590(19) -0.0126(12) 0.0173(14) 0.0114(13)
C21 0.0294(14) 0.0278(14) 0.0432(15) -0.0080(11) 0.0077(11) 0.0028(10)
C22 0.0322(15) 0.0551(18) 0.0389(16) 0.0041(13) 0.0015(12) 0.0121(13)
C23 0.0281(13) 0.0355(14) 0.0244(12) 0.0058(10) 0.0021(10) 0.0111(11)
C24 0.0341(14) 0.0302(13) 0.0203(12) -0.0009(9) -0.0030(10) 0.0074(10)
C25 0.0387(14) 0.0290(13) 0.0167(11) 0.0016(9) 0.0045(10) 0.0126(11)
C26 0.0362(14) 0.0271(13) 0.0197(11) 0.0091(9) 0.0075(10) 0.0104(10)
C27 0.0401(14) 0.0185(11) 0.0222(11) 0.0074(9) 0.0058(10) 0.0079(10)
C28 0.0386(14) 0.0277(13) 0.0265(12) 0.0077(9) 0.0071(10) 0.0189(11)
C29 0.0404(15) 0.0320(14) 0.0361(14) 0.0098(11) 0.0188(12) 0.0102(11)
C30 0.061(2) 0.065(2) 0.0395(17) 0.0175(14) 0.0261(15) 0.0118(16)
C31 0.0391(16) 0.0394(16) 0.0521(17) 0.0128(13) 0.0171(13) 0.0047(12)

loop_
_geom_bond_atom_site_label_1
_geom_bond_atom_site_label_2
_geom_bond_distance
_geom_bond_site_symmetry_2
_geom_bond_publ_flag
Ru1 C28 2.168(2) . ?
Ru1 C27 2.179(2) . ?
Ru1 C26 2.216(2) . ?
Ru1 C23 2.217(2) . ?
Ru1 C24 2.232(2) . ?
Ru1 C25 2.244(2) . ?
Ru1 P1 2.3289(6) . ?
Ru1 Cl1 2.4024(6) . ?
Ru1 Cl2 2.4109(6) . ?
P1 C1 1.760(2) . ?
P1 C10 1.824(2) . ?
P1 C16 1.825(2) . ?
C1 C2 1.198(3) . ?
C2 C3 1.434(3) . ?
C3 C4 1.387(3) . ?
C3 C8 1.391(3) . ?
C4 C5 1.390(3) . ?
C4 H4 0.93 . ?
C5 C6 1.379(4) . ?
C5 H5 0.93 . ?
C6 C7 1.377(4) . ?
C6 C9 1.499(3) . ?
C7 C8 1.373(4) . ?
C7 H7 0.93 . ?
C8 H8 0.93 . ?
C9 H9A 0.96 . ?
C9 H9B 0.96 . ?
C9 H9C 0.96 . ?
C10 C11 1.375(3) . ?
C10 C15 1.391(3) . ?
C11 C12 1.378(3) . ?
C11 H11 0.93 . ?
C12 C13 1.387(4) . ?
C12 H12 0.93 . ?
C13 C14 1.372(3) . ?
C13 H13 0.93 . ?
C14 C15 1.387(3) . ?
C14 H14 0.93 . ?
C15 H15 0.93 . ?
C16 C17 1.386(3) . ?
C16 C21 1.389(3) . ?
C17 C18 1.384(3) . ?
C17 H17 0.93 . ?
C18 C19 1.385(4) . ?
C18 H18 0.93 . ?
C19 C20 1.373(4) . ?
C19 H19 0.93 . ?
C20 C21 1.382(3) . ?
C20 H20 0.93 . ?
C21 H21 0.93 . ?
C22 C23 1.506(3) . ?
C22 H22A 0.96 . ?
C22 H22B 0.96 . ?
C22 H22C 0.96 . ?
C23 C28 1.409(3) . ?
C23 C24 1.434(3) . ?
C24 C25 1.378(3) . ?
C24 H24 0.93 . ?
C25 C26 1.435(3) . ?
C25 H25 0.93 . ?
C26 C27 1.417(3) . ?
C26 C29 1.512(3) . ?
C27 C28 1.421(3) . ?
C27 H27 0.93 . ?
C28 H28 0.93 . ?
C29 C31 1.523(4) . ?
C29 C30 1.529(3) . ?
C29 H29 0.98 . ?
C30 H30A 0.96 . ?
C30 H30B 0.96 . ?
C30 H30C 0.96 . ?
C31 H31A 0.96 . ?
C31 H31B 0.96 . ?
C31 H31C 0.96 . ?
